data_7128103
loop_
_publ_author_name
'Vittardi, Sebastian B.'
'Magar, Rajani Thapa'
'Schrage, Briana R.'
'Ziegler, Christopher J.'
'Jakubikova, Elena'
'Rack, Jeffrey J.'

_publ_section_title
;
 Evidence for a lowest energy <sup>3</sup>MLCT excited state in
 [Fe(tpy)(CN)<sub>3</sub>]<sup/>.
;
_journal_issue 38
_journal_name_full 'Chemical communications (Cambridge, England)'
_journal_page_first 4658
_journal_page_last 4661
_journal_paper_doi 10.1039/d1cc01090e
_journal_volume 57
_journal_year 2021
_chemical_formula_sum 'C36 H30 Fe2 K2 N12 O4'
_chemical_formula_weight 884.62
_space_group_crystal_system triclinic
_space_group_IT_number 2
_space_group_name_Hall '-P 1'
_space_group_name_H-M_alt 'P -1'
_atom_sites_solution_hydrogens mixed
_audit_creation_method SHELXL-2016/6
_audit_update_record
;
2021-01-22 deposited with the CCDC.	2021-03-30 downloaded from the CCDC.
;
_cell_angle_alpha 77.100(3)
_cell_angle_beta 79.360(3)
_cell_angle_gamma 79.807(3)
_cell_formula_units_Z 2
_cell_length_a 10.1464(6)
_cell_length_b 13.1580(9)
_cell_length_c 14.5400(11)
_cell_measurement_reflns_used 9645
_cell_measurement_temperature 100(2)
_cell_measurement_theta_max 28.27
_cell_measurement_theta_min 2.37
_cell_volume 1840.9(2)
_computing_cell_refinement 'Bruker SAINT'
_computing_data_collection 'Bruker APEX2'
_computing_data_reduction 'Bruker SAINT'
_computing_molecular_graphics 'Bruker SHELXTL'
_computing_publication_material 'Bruker SHELXTL'
_computing_structure_refinement 'SHELXL-2016/6 (Sheldrick, 2016)'
_computing_structure_solution 'SHELXT 2014/5 (Sheldrick, 2014)'
_diffrn_ambient_temperature 100(2)
_diffrn_measured_fraction_theta_full 0.999
_diffrn_measured_fraction_theta_max 0.999
_diffrn_measurement_device_type 'Bruker APEX-II CCD'
_diffrn_measurement_method '\f and \w scans'
_diffrn_radiation_type MoK\a
_diffrn_radiation_wavelength 0.71073
_diffrn_reflns_av_R_equivalents 0.0370
_diffrn_reflns_av_unetI/netI 0.0229
_diffrn_reflns_Laue_measured_fraction_full 0.999
_diffrn_reflns_Laue_measured_fraction_max 0.999
_diffrn_reflns_limit_h_max 13
_diffrn_reflns_limit_h_min -13
_diffrn_reflns_limit_k_max 17
_diffrn_reflns_limit_k_min -17
_diffrn_reflns_limit_l_max 19
_diffrn_reflns_limit_l_min -19
_diffrn_reflns_number 68908
_diffrn_reflns_point_group_measured_fraction_full 0.999
_diffrn_reflns_point_group_measured_fraction_max 0.999
_diffrn_reflns_theta_full 25.242
_diffrn_reflns_theta_max 28.290
_diffrn_reflns_theta_min 1.604
_exptl_absorpt_coefficient_mu 1.073
_exptl_absorpt_correction_T_max 0.7457
_exptl_absorpt_correction_T_min 0.6005
_exptl_absorpt_correction_type multi-scan
_exptl_absorpt_process_details SADABS
_exptl_crystal_colour purple
_exptl_crystal_density_diffrn 1.596
_exptl_crystal_density_meas ?
_exptl_crystal_density_method 'not measured'
_exptl_crystal_description block
_exptl_crystal_F_000 904
_exptl_crystal_size_max 0.841
_exptl_crystal_size_mid 0.400
_exptl_crystal_size_min 0.343
_refine_diff_density_max 0.421
_refine_diff_density_min -0.428
_refine_diff_density_rms 0.056
_refine_ls_extinction_method none
_refine_ls_goodness_of_fit_ref 1.036
_refine_ls_hydrogen_treatment mixed
_refine_ls_matrix_type full
_refine_ls_number_parameters 537
_refine_ls_number_reflns 9132
_refine_ls_number_restraints 0
_refine_ls_restrained_S_all 1.036
_refine_ls_R_factor_all 0.0284
_refine_ls_R_factor_gt 0.0237
_refine_ls_shift/su_max 0.001
_refine_ls_shift/su_mean 0.000
_refine_ls_structure_factor_coef Fsqd
_refine_ls_weighting_details 'w=1/[\s^2^(Fo^2^)+(0.0297P)^2^+1.0940P] where P=(Fo^2^+2Fc^2^)/3'
_refine_ls_weighting_scheme calc
_refine_ls_wR_factor_gt 0.0624
_refine_ls_wR_factor_ref 0.0639
_reflns_Friedel_coverage 0.000
_reflns_number_gt 8168
_reflns_number_total 9132
_reflns_threshold_expression 'I > 2\s(I)'
_cod_data_source_file d1cc01090e2.cif
_cod_data_source_block Fe(tpy)(CN)3
_cod_depositor_comments
;
The following automatic conversions were performed:

data item '_exptl_crystal_density_meas' value 'not measured' was
changed to '?' -- the value is perceived as not measured.

Automatic conversion script
Id: cif_fix_values 7556 2019-12-06 15:28:31Z antanas 

 Adding full bibliography for 7128103.cif.
;
_cod_database_code 7128103
_shelx_shelxl_version_number 2016/6
_shelx_space_group_comment
; 
The symmetry employed for this shelxl refinement is uniquely defined 
by the following loop, which should always be used as a source of 
symmetry information in preference to the above space-group names. 
They are only intended as comments. 
;

loop_
_space_group_symop_operation_xyz
'x, y, z'
'-x, -y, -z'

loop_
_atom_site_label
_atom_site_type_symbol
_atom_site_fract_x
_atom_site_fract_y
_atom_site_fract_z
_atom_site_U_iso_or_equiv
_atom_site_adp_type
_atom_site_occupancy
_atom_site_site_symmetry_order
_atom_site_calc_flag
_atom_site_refinement_flags_posn
_atom_site_refinement_flags_adp
_atom_site_refinement_flags_occupancy
_atom_site_disorder_assembly
_atom_site_disorder_group
C1 C 0.86170(13) 0.38522(10) 0.21650(9) 0.0123(3) Uani 1 1 d . . . . .
H1 H 0.827567 0.437457 0.253978 0.015 Uiso 1 1 calc R U . . .
C2 C 0.93956(14) 0.41362(11) 0.12834(10) 0.0152(3) Uani 1 1 d . . . . .
H2 H 0.961587 0.483155 0.107441 0.018 Uiso 1 1 calc R U . . .
C3 C 0.98471(14) 0.33971(12) 0.07128(10) 0.0169(3) Uani 1 1 d . . . . .
H3A H 1.038203 0.357563 0.010673 0.020 Uiso 1 1 calc R U . . .
C4 C 0.95061(14) 0.23889(11) 0.10398(10) 0.0144(3) Uani 1 1 d . . . . .
H4 H 0.977597 0.187458 0.064996 0.017 Uiso 1 1 calc R U . . .
C5 C 0.87662(13) 0.21407(10) 0.19432(9) 0.0112(2) Uani 1 1 d . . . . .
C6 C 0.84267(13) 0.10867(10) 0.24025(9) 0.0111(2) Uani 1 1 d . . . . .
C7 C 0.86461(14) 0.01903(11) 0.20093(10) 0.0141(3) Uani 1 1 d . . . . .
H7 H 0.903520 0.021421 0.135970 0.017 Uiso 1 1 calc R U . . .
C8 C 0.82839(14) -0.07437(11) 0.25873(11) 0.0165(3) Uani 1 1 d . . . . .
H8 H 0.842144 -0.136511 0.233159 0.020 Uiso 1 1 calc R U . . .
C9 C 0.77211(14) -0.07696(10) 0.35381(10) 0.0145(3) Uani 1 1 d . . . . .
H9 H 0.748978 -0.140814 0.394014 0.017 Uiso 1 1 calc R U . . .
C10 C 0.75030(13) 0.01541(10) 0.38898(9) 0.0112(2) Uani 1 1 d . . . . .
C11 C 0.68299(13) 0.03229(10) 0.48392(9) 0.0111(2) Uani 1 1 d . . . . .
C12 C 0.63633(14) -0.04624(11) 0.55780(10) 0.0137(3) Uani 1 1 d . . . . .
H12 H 0.652062 -0.117556 0.550492 0.016 Uiso 1 1 calc R U . . .
C13 C 0.56682(14) -0.01914(11) 0.64193(10) 0.0153(3) Uani 1 1 d . . . . .
H13 H 0.533056 -0.071417 0.692937 0.018 Uiso 1 1 calc R U . . .
C14 C 0.54695(14) 0.08571(11) 0.65094(10) 0.0147(3) Uani 1 1 d . . . . .
H14 H 0.499106 0.106012 0.708127 0.018 Uiso 1 1 calc R U . . .
C15 C 0.59764(13) 0.16005(11) 0.57569(9) 0.0120(2) Uani 1 1 d . . . . .
H15 H 0.584830 0.231402 0.582594 0.014 Uiso 1 1 calc R U . . .
C16 C 0.56868(13) 0.26257(10) 0.33113(9) 0.0103(2) Uani 1 1 d . . . . .
C17 C 0.68720(13) 0.35947(10) 0.42540(9) 0.0105(2) Uani 1 1 d . . . . .
C18 C 0.90991(13) 0.21340(10) 0.42990(9) 0.0107(2) Uani 1 1 d . . . . .
C19 C 0.85792(13) 0.12699(11) 0.69006(9) 0.0126(3) Uani 1 1 d . . . . .
H19 H 0.885908 0.183792 0.641552 0.015 Uiso 1 1 calc R U . . .
C20 C 0.88006(13) 0.02698(11) 0.66927(10) 0.0145(3) Uani 1 1 d . . . . .
H20 H 0.922758 0.015869 0.607731 0.017 Uiso 1 1 calc R U . . .
C21 C 0.83921(14) -0.05675(11) 0.73925(10) 0.0151(3) Uani 1 1 d . . . . .
H21 H 0.853458 -0.125860 0.726358 0.018 Uiso 1 1 calc R U . . .
C22 C 0.77722(14) -0.03777(11) 0.82834(10) 0.0137(3) Uani 1 1 d . . . . .
H22 H 0.747918 -0.093674 0.877368 0.016 Uiso 1 1 calc R U . . .
C23 C 0.75857(13) 0.06439(10) 0.84486(9) 0.0110(2) Uani 1 1 d . . . . .
C24 C 0.69564(13) 0.09421(10) 0.93616(9) 0.0106(2) Uani 1 1 d . . . . .
C25 C 0.64139(14) 0.02922(10) 1.01836(10) 0.0133(3) Uani 1 1 d . . . . .
H25 H 0.644395 -0.043909 1.020884 0.016 Uiso 1 1 calc R U . . .
C26 C 0.58265(14) 0.07415(11) 1.09673(10) 0.0153(3) Uani 1 1 d . . . . .
H26 H 0.542707 0.031572 1.153101 0.018 Uiso 1 1 calc R U . . .
C27 C 0.58157(14) 0.18082(11) 1.09375(9) 0.0135(3) Uani 1 1 d . . . . .
H27 H 0.541353 0.211720 1.147268 0.016 Uiso 1 1 calc R U . . .
C28 C 0.64098(13) 0.24071(10) 1.01027(9) 0.0101(2) Uani 1 1 d . . . . .
C29 C 0.65757(13) 0.35228(10) 0.99277(9) 0.0102(2) Uani 1 1 d . . . . .
C30 C 0.62599(13) 0.41339(11) 1.06243(10) 0.0127(3) Uani 1 1 d . . . . .
H30 H 0.588081 0.384531 1.125654 0.015 Uiso 1 1 calc R U . . .
C31 C 0.65057(14) 0.51714(11) 1.03843(10) 0.0147(3) Uani 1 1 d . . . . .
H31 H 0.630135 0.560442 1.084898 0.018 Uiso 1 1 calc R U . . .
C32 C 0.70561(14) 0.55648(11) 0.94520(10) 0.0147(3) Uani 1 1 d . . . . .
H32 H 0.722584 0.627489 0.926880 0.018 Uiso 1 1 calc R U . . .
C33 C 0.73559(13) 0.49130(10) 0.87909(10) 0.0128(3) Uani 1 1 d . . . . .
H33 H 0.773794 0.518990 0.815612 0.015 Uiso 1 1 calc R U . . .
C34 C 0.94364(13) 0.26396(10) 0.85155(9) 0.0109(2) Uani 1 1 d . . . . .
C35 C 0.83368(13) 0.36570(10) 0.69894(9) 0.0108(2) Uani 1 1 d . . . . .
C36 C 0.58583(13) 0.31744(10) 0.77672(9) 0.0116(2) Uani 1 1 d . . . . .
Fe1 Fe 0.74034(2) 0.23111(2) 0.37923(2) 0.00771(5) Uani 1 1 d . . . . .
Fe2 Fe 0.76357(2) 0.28352(2) 0.81857(2) 0.00796(5) Uani 1 1 d . . . . .
H34 H 0.721(3) 0.6307(18) 0.2921(16) 0.040(6) Uiso 1 1 d . . . . .
H35 H 0.837(2) 0.6527(16) 0.2551(15) 0.027(5) Uiso 1 1 d . . . . .
H36 H 0.807(2) 0.6564(17) 0.4279(17) 0.039(6) Uiso 1 1 d . . . . .
H37 H 0.852(2) 0.7005(18) 0.4857(16) 0.035(6) Uiso 1 1 d . . . . .
H38 H 0.855(2) 0.7184(17) 0.6609(16) 0.030(5) Uiso 1 1 d . . . . .
H39 H 0.740(3) 0.6914(18) 0.7036(17) 0.044(7) Uiso 1 1 d . . . . .
H40 H 0.358(2) 0.2498(18) 0.8963(17) 0.037(6) Uiso 1 1 d . . . . .
H41 H 0.239(2) 0.2375(18) 0.9195(17) 0.042(7) Uiso 1 1 d . . . . .
K1 K 0.61302(3) 0.53416(2) 0.60493(2) 0.01406(6) Uani 1 1 d . . . . .
K2 K 1.05363(3) 0.55290(2) 0.58284(2) 0.01363(6) Uani 1 1 d . . . . .
N1 N 0.83260(11) 0.28698(9) 0.25103(8) 0.0099(2) Uani 1 1 d . . . . .
N2 N 0.78474(11) 0.10532(8) 0.33190(8) 0.0096(2) Uani 1 1 d . . . . .
N3 N 0.66460(11) 0.13494(9) 0.49288(8) 0.0100(2) Uani 1 1 d . . . . .
N4 N 0.46656(12) 0.28479(9) 0.30219(8) 0.0140(2) Uani 1 1 d . . . . .
N5 N 0.65404(12) 0.43822(9) 0.45179(8) 0.0142(2) Uani 1 1 d . . . . .
N6 N 1.01026(12) 0.20959(9) 0.45865(8) 0.0150(2) Uani 1 1 d . . . . .
N7 N 0.79843(11) 0.14695(9) 0.77610(8) 0.0102(2) Uani 1 1 d . . . . .
N8 N 0.69400(11) 0.19749(8) 0.93336(8) 0.0093(2) Uani 1 1 d . . . . .
N9 N 0.71279(11) 0.39032(9) 0.90115(8) 0.0102(2) Uani 1 1 d . . . . .
N10 N 1.05145(12) 0.25817(10) 0.86976(8) 0.0161(2) Uani 1 1 d . . . . .
N11 N 0.87536(12) 0.41084(9) 0.62418(8) 0.0135(2) Uani 1 1 d . . . . .
N12 N 0.48040(12) 0.33950(10) 0.75230(9) 0.0180(2) Uani 1 1 d . . . . .
O1 O 0.79588(12) 0.62209(9) 0.30292(8) 0.0180(2) Uani 1 1 d . . . . .
O2 O 0.80720(12) 0.65782(9) 0.48400(8) 0.0200(2) Uani 1 1 d . . . . .
O3 O 0.82225(12) 0.67765(9) 0.70525(9) 0.0238(2) Uani 1 1 d . . . . .
O4 O 0.30924(13) 0.22970(9) 0.94044(9) 0.0223(2) Uani 1 1 d . . . . .

loop_
_atom_site_aniso_label
_atom_site_aniso_U_11
_atom_site_aniso_U_22
_atom_site_aniso_U_33
_atom_site_aniso_U_23
_atom_site_aniso_U_13
_atom_site_aniso_U_12
C1 0.0129(6) 0.0129(6) 0.0115(6) -0.0011(5) -0.0035(5) -0.0026(5)
C2 0.0151(6) 0.0169(6) 0.0131(6) 0.0023(5) -0.0035(5) -0.0057(5)
C3 0.0139(6) 0.0244(7) 0.0096(6) 0.0018(5) -0.0004(5) -0.0033(5)
C4 0.0131(6) 0.0190(7) 0.0105(6) -0.0038(5) -0.0019(5) 0.0005(5)
C5 0.0096(6) 0.0137(6) 0.0109(6) -0.0038(5) -0.0032(5) 0.0001(5)
C6 0.0079(6) 0.0138(6) 0.0122(6) -0.0043(5) -0.0026(5) 0.0000(5)
C7 0.0114(6) 0.0179(6) 0.0146(6) -0.0085(5) -0.0021(5) 0.0008(5)
C8 0.0132(6) 0.0137(6) 0.0258(7) -0.0111(6) -0.0053(5) 0.0014(5)
C9 0.0121(6) 0.0100(6) 0.0220(7) -0.0038(5) -0.0044(5) -0.0004(5)
C10 0.0087(6) 0.0110(6) 0.0143(6) -0.0019(5) -0.0039(5) -0.0010(5)
C11 0.0092(6) 0.0116(6) 0.0132(6) -0.0012(5) -0.0040(5) -0.0023(5)
C12 0.0137(6) 0.0121(6) 0.0158(6) 0.0009(5) -0.0053(5) -0.0047(5)
C13 0.0145(6) 0.0176(6) 0.0135(6) 0.0038(5) -0.0045(5) -0.0076(5)
C14 0.0113(6) 0.0209(7) 0.0114(6) -0.0011(5) -0.0010(5) -0.0044(5)
C15 0.0105(6) 0.0142(6) 0.0117(6) -0.0025(5) -0.0018(5) -0.0025(5)
C16 0.0142(6) 0.0081(5) 0.0086(6) -0.0031(4) 0.0016(5) -0.0035(5)
C17 0.0086(6) 0.0140(6) 0.0091(6) -0.0011(5) -0.0016(4) -0.0034(5)
C18 0.0137(6) 0.0091(6) 0.0081(6) -0.0019(4) 0.0022(5) -0.0024(5)
C19 0.0100(6) 0.0169(6) 0.0116(6) -0.0038(5) -0.0023(5) -0.0017(5)
C20 0.0104(6) 0.0198(7) 0.0151(6) -0.0087(5) -0.0034(5) 0.0017(5)
C21 0.0136(6) 0.0139(6) 0.0209(7) -0.0087(5) -0.0071(5) 0.0014(5)
C22 0.0124(6) 0.0122(6) 0.0174(7) -0.0031(5) -0.0052(5) -0.0012(5)
C23 0.0095(6) 0.0121(6) 0.0119(6) -0.0022(5) -0.0032(5) -0.0014(5)
C24 0.0093(6) 0.0115(6) 0.0116(6) -0.0021(5) -0.0029(5) -0.0019(5)
C25 0.0151(6) 0.0116(6) 0.0135(6) 0.0003(5) -0.0047(5) -0.0039(5)
C26 0.0170(7) 0.0171(6) 0.0105(6) 0.0028(5) -0.0018(5) -0.0066(5)
C27 0.0131(6) 0.0183(7) 0.0093(6) -0.0027(5) -0.0003(5) -0.0037(5)
C28 0.0091(6) 0.0126(6) 0.0092(6) -0.0028(5) -0.0025(5) -0.0011(5)
C29 0.0080(6) 0.0123(6) 0.0101(6) -0.0017(5) -0.0018(5) -0.0009(5)
C30 0.0103(6) 0.0171(6) 0.0111(6) -0.0045(5) -0.0023(5) 0.0003(5)
C31 0.0119(6) 0.0166(6) 0.0181(7) -0.0092(5) -0.0048(5) 0.0018(5)
C32 0.0125(6) 0.0112(6) 0.0217(7) -0.0043(5) -0.0044(5) -0.0019(5)
C33 0.0106(6) 0.0119(6) 0.0158(6) -0.0017(5) -0.0021(5) -0.0022(5)
C34 0.0136(6) 0.0112(6) 0.0073(6) -0.0028(5) 0.0017(5) -0.0025(5)
C35 0.0082(6) 0.0115(6) 0.0137(6) -0.0046(5) -0.0026(5) -0.0004(5)
C36 0.0139(6) 0.0108(6) 0.0095(6) -0.0021(5) 0.0015(5) -0.0035(5)
Fe1 0.00819(9) 0.00752(9) 0.00756(9) -0.00197(6) -0.00049(6) -0.00165(6)
Fe2 0.00801(9) 0.00857(9) 0.00711(9) -0.00132(6) -0.00033(6) -0.00178(6)
K1 0.01293(13) 0.01471(13) 0.01544(14) -0.00706(11) -0.00286(11) 0.00167(10)
K2 0.01460(14) 0.01331(13) 0.01416(14) -0.00140(10) -0.00341(11) -0.00551(10)
N1 0.0089(5) 0.0121(5) 0.0089(5) -0.0021(4) -0.0020(4) -0.0014(4)
N2 0.0082(5) 0.0097(5) 0.0116(5) -0.0030(4) -0.0023(4) -0.0005(4)
N3 0.0085(5) 0.0111(5) 0.0105(5) -0.0011(4) -0.0017(4) -0.0025(4)
N4 0.0138(6) 0.0143(5) 0.0146(6) -0.0045(4) -0.0014(4) -0.0021(4)
N5 0.0127(5) 0.0150(6) 0.0163(6) -0.0060(4) -0.0022(4) -0.0018(4)
N6 0.0136(6) 0.0176(6) 0.0135(6) -0.0022(4) -0.0016(4) -0.0035(4)
N7 0.0088(5) 0.0116(5) 0.0107(5) -0.0031(4) -0.0019(4) -0.0015(4)
N8 0.0077(5) 0.0106(5) 0.0100(5) -0.0019(4) -0.0024(4) -0.0015(4)
N9 0.0082(5) 0.0117(5) 0.0106(5) -0.0021(4) -0.0015(4) -0.0012(4)
N10 0.0137(6) 0.0223(6) 0.0134(6) -0.0069(5) -0.0012(4) -0.0018(5)
N11 0.0132(5) 0.0140(5) 0.0132(6) -0.0009(4) -0.0022(4) -0.0037(4)
N12 0.0150(6) 0.0216(6) 0.0175(6) -0.0030(5) -0.0033(5) -0.0027(5)
O1 0.0150(5) 0.0222(5) 0.0160(5) 0.0015(4) -0.0030(4) -0.0067(4)
O2 0.0228(6) 0.0204(5) 0.0178(6) -0.0030(4) -0.0026(4) -0.0068(5)
O3 0.0153(5) 0.0252(6) 0.0264(6) 0.0067(5) -0.0033(5) -0.0054(5)
O4 0.0195(6) 0.0215(6) 0.0260(6) 0.0023(5) -0.0091(5) -0.0062(5)

loop_
_atom_type_symbol
_atom_type_description
_atom_type_scat_dispersion_real
_atom_type_scat_dispersion_imag
_atom_type_scat_source
C C 0.0033 0.0016 'International Tables Vol C Tables 4.2.6.8 and 6.1.1.4'
H H 0.0000 0.0000 'International Tables Vol C Tables 4.2.6.8 and 6.1.1.4'
Fe Fe 0.3463 0.8444 'International Tables Vol C Tables 4.2.6.8 and 6.1.1.4'
K K 0.2009 0.2494 'International Tables Vol C Tables 4.2.6.8 and 6.1.1.4'
N N 0.0061 0.0033 'International Tables Vol C Tables 4.2.6.8 and 6.1.1.4'
O O 0.0106 0.0060 'International Tables Vol C Tables 4.2.6.8 and 6.1.1.4'

loop_
_geom_angle_atom_site_label_1
_geom_angle_atom_site_label_2
_geom_angle_atom_site_label_3
_geom_angle
_geom_angle_site_symmetry_1
_geom_angle_site_symmetry_3
_geom_angle_publ_flag
N1 C1 C2 122.69(13) . . ?
N1 C1 K2 101.23(8) . 2_766 ?
C2 C1 K2 119.14(9) . 2_766 ?
N1 C1 H1 118.7 . . ?
C2 C1 H1 118.7 . . ?
K2 C1 H1 44.7 2_766 . ?
C3 C2 C1 119.26(13) . . ?
C3 C2 H2 120.4 . . ?
C1 C2 H2 120.4 . . ?
C2 C3 C4 118.87(13) . . ?
C2 C3 H3A 120.6 . . ?
C4 C3 H3A 120.6 . . ?
C5 C4 C3 119.21(13) . . ?
C5 C4 H4 120.4 . . ?
C3 C4 H4 120.4 . . ?
N1 C5 C4 121.91(12) . . ?
N1 C5 C6 113.33(11) . . ?
C4 C5 C6 124.71(12) . . ?
N2 C6 C7 120.43(12) . . ?
N2 C6 C5 111.45(11) . . ?
C7 C6 C5 128.12(12) . . ?
C8 C7 C6 118.58(13) . . ?
C8 C7 H7 120.7 . . ?
C6 C7 H7 120.7 . . ?
C7 C8 C9 120.16(13) . . ?
C7 C8 H8 119.9 . . ?
C9 C8 H8 119.9 . . ?
C10 C9 C8 118.84(13) . . ?
C10 C9 H9 120.6 . . ?
C8 C9 H9 120.6 . . ?
N2 C10 C9 120.25(13) . . ?
N2 C10 C11 111.79(11) . . ?
C9 C10 C11 127.83(12) . . ?
N3 C11 C12 121.87(13) . . ?
N3 C11 C10 113.43(11) . . ?
C12 C11 C10 124.65(12) . . ?
C13 C12 C11 119.11(13) . . ?
C13 C12 H12 120.4 . . ?
C11 C12 H12 120.4 . . ?
C12 C13 C14 119.11(12) . . ?
C12 C13 H13 120.4 . . ?
C14 C13 H13 120.4 . . ?
C15 C14 C13 119.20(13) . . ?
C15 C14 H14 120.4 . . ?
C13 C14 H14 120.4 . . ?
N3 C15 C14 122.37(13) . . ?
N3 C15 H15 118.8 . . ?
C14 C15 H15 118.8 . . ?
N4 C16 Fe1 177.76(11) . . ?
N4 C16 K1 66.12(8) . 2_666 ?
Fe1 C16 K1 112.02(5) . 2_666 ?
N5 C17 Fe1 178.69(12) . . ?
N5 C17 K2 74.39(8) . 2_766 ?
Fe1 C17 K2 105.98(5) . 2_766 ?
N5 C17 K1 66.11(8) . 2_666 ?
Fe1 C17 K1 113.01(5) . 2_666 ?
K2 C17 K1 133.32(4) 2_766 2_666 ?
N6 C18 Fe1 175.76(12) . . ?
N6 C18 K2 74.31(8) . 2_766 ?
Fe1 C18 K2 101.47(5) . 2_766 ?
N7 C19 C20 122.72(13) . . ?
N7 C19 H19 118.6 . . ?
C20 C19 H19 118.6 . . ?
C19 C20 C21 119.33(13) . . ?
C19 C20 H20 120.3 . . ?
C21 C20 H20 120.3 . . ?
C20 C21 C22 118.85(13) . . ?
C20 C21 H21 120.6 . . ?
C22 C21 H21 120.6 . . ?
C21 C22 C23 119.02(13) . . ?
C21 C22 H22 120.5 . . ?
C23 C22 H22 120.5 . . ?
N7 C23 C22 122.26(12) . . ?
N7 C23 C24 113.60(11) . . ?
C22 C23 C24 124.14(12) . . ?
N8 C24 C25 120.87(12) . . ?
N8 C24 C23 111.81(11) . . ?
C25 C24 C23 127.32(12) . . ?
C26 C25 C24 118.15(12) . . ?
C26 C25 H25 120.9 . . ?
C24 C25 H25 120.9 . . ?
C25 C26 C27 120.84(12) . . ?
C25 C26 H26 119.6 . . ?
C27 C26 H26 119.6 . . ?
C28 C27 C26 118.06(13) . . ?
C28 C27 H27 121.0 . . ?
C26 C27 H27 121.0 . . ?
N8 C28 C27 120.86(12) . . ?
N8 C28 C29 111.69(11) . . ?
C27 C28 C29 127.44(12) . . ?
N9 C29 C30 122.45(12) . . ?
N9 C29 C28 113.40(11) . . ?
C30 C29 C28 124.10(12) . . ?
C31 C30 C29 119.08(13) . . ?
C31 C30 H30 120.5 . . ?
C29 C30 H30 120.5 . . ?
C30 C31 C32 118.71(13) . . ?
C30 C31 H31 120.6 . . ?
C32 C31 H31 120.6 . . ?
C33 C32 C31 119.44(13) . . ?
C33 C32 H32 120.3 . . ?
C31 C32 H32 120.3 . . ?
N9 C33 C32 122.67(13) . . ?
N9 C33 H33 118.7 . . ?
C32 C33 H33 118.7 . . ?
N10 C34 Fe2 176.23(12) . . ?
N11 C35 Fe2 176.16(12) . . ?
N11 C35 K1 67.16(8) . . ?
Fe2 C35 K1 113.35(5) . . ?
N12 C36 Fe2 178.65(12) . . ?
N12 C36 K1 75.38(9) . . ?
Fe2 C36 K1 103.84(5) . . ?
N2 Fe1 C17 177.32(5) . . ?
N2 Fe1 C16 91.37(5) . . ?
C17 Fe1 C16 85.96(5) . . ?
N2 Fe1 C18 94.10(5) . . ?
C17 Fe1 C18 88.58(5) . . ?
C16 Fe1 C18 174.43(5) . . ?
N2 Fe1 N3 81.39(5) . . ?
C17 Fe1 N3 98.41(5) . . ?
C16 Fe1 N3 91.34(5) . . ?
C18 Fe1 N3 90.55(5) . . ?
N2 Fe1 N1 81.09(5) . . ?
C17 Fe1 N1 99.12(5) . . ?
C16 Fe1 N1 89.83(5) . . ?
C18 Fe1 N1 89.94(5) . . ?
N3 Fe1 N1 162.47(5) . . ?
N2 Fe1 K2 135.70(3) . 2_766 ?
C17 Fe1 K2 46.69(4) . 2_766 ?
C16 Fe1 K2 124.71(4) . 2_766 ?
C18 Fe1 K2 49.96(4) . 2_766 ?
N3 Fe1 K2 118.04(3) . 2_766 ?
N1 Fe1 K2 74.95(3) . 2_766 ?
N8 Fe2 C35 177.29(5) . . ?
N8 Fe2 C34 93.90(5) . . ?
C35 Fe2 C34 86.96(5) . . ?
N8 Fe2 C36 91.53(5) . . ?
C35 Fe2 C36 87.73(5) . . ?
C34 Fe2 C36 173.96(5) . . ?
N8 Fe2 N7 81.04(5) . . ?
C35 Fe2 N7 96.37(5) . . ?
C34 Fe2 N7 91.77(5) . . ?
C36 Fe2 N7 91.69(5) . . ?
N8 Fe2 N9 80.66(5) . . ?
C35 Fe2 N9 101.96(5) . . ?
C34 Fe2 N9 87.15(5) . . ?
C36 Fe2 N9 91.13(5) . . ?
N7 Fe2 N9 161.55(5) . . ?
N5 K1 O2 81.89(4) . . ?
N5 K1 N11 79.23(3) . . ?
O2 K1 N11 73.93(3) . . ?
N5 K1 N5 75.56(4) . 2_666 ?
O2 K1 N5 117.18(3) . 2_666 ?
N11 K1 N5 150.24(3) . 2_666 ?
N5 K1 N4 153.49(4) . 2_666 ?
O2 K1 N4 84.38(3) . 2_666 ?
N11 K1 N4 118.36(3) . 2_666 ?
N5 K1 N4 90.92(3) 2_666 2_666 ?
N5 K1 C35 90.51(4) . . ?
O2 K1 C35 93.77(3) . . ?
N11 K1 C35 21.71(3) . . ?
N5 K1 C35 143.05(3) 2_666 . ?
N4 K1 C35 112.99(3) 2_666 . ?
N5 K1 C16 137.07(4) . 2_666 ?
O2 K1 C16 91.81(3) . 2_666 ?
N11 K1 C16 139.59(3) . 2_666 ?
N5 K1 C16 69.85(3) 2_666 2_666 ?
N4 K1 C16 21.24(3) 2_666 2_666 ?
C35 K1 C16 132.38(3) . 2_666 ?
N5 K1 C17 94.10(4) . 2_666 ?
O2 K1 C17 110.67(3) . 2_666 ?
N11 K1 C17 171.45(3) . 2_666 ?
N5 K1 C17 21.29(3) 2_666 2_666 ?
N4 K1 C17 69.80(3) 2_666 2_666 ?
C35 K1 C17 155.52(3) . 2_666 ?
C16 K1 C17 48.64(3) 2_666 2_666 ?
N5 K1 N12 93.85(3) . . ?
O2 K1 N12 161.46(3) . . ?
N11 K1 N12 87.56(3) . . ?
N5 K1 N12 78.68(3) 2_666 . ?
N4 K1 N12 105.91(3) 2_666 . ?
C35 K1 N12 68.13(3) . . ?
C16 K1 N12 103.29(3) 2_666 . ?
C17 K1 N12 87.56(3) 2_666 . ?
N5 K1 C36 97.56(3) . . ?
O2 K1 C36 142.41(3) . . ?
N11 K1 C36 69.12(3) . . ?
N5 K1 C36 98.69(3) 2_666 . ?
N4 K1 C36 107.08(3) 2_666 . ?
C35 K1 C36 48.67(3) . . ?
C16 K1 C36 111.91(3) 2_666 . ?
C17 K1 C36 106.86(3) 2_666 . ?
N12 K1 C36 20.05(3) . . ?
N5 K1 K2 45.61(3) . 2_766 ?
O2 K1 K2 50.05(2) . 2_766 ?
N11 K1 K2 45.26(2) . 2_766 ?
N5 K1 K2 118.60(3) 2_666 2_766 ?
N4 K1 K2 132.66(3) 2_666 2_766 ?
C35 K1 K2 65.51(3) . 2_766 ?
C16 K1 K2 141.47(2) 2_666 2_766 ?
C17 K1 K2 131.92(3) 2_666 2_766 ?
N12 K1 K2 115.18(2) . 2_766 ?
C36 K1 K2 104.02(2) . 2_766 ?
N5 K1 K1 39.24(2) . 2_666 ?
O2 K1 K1 102.25(3) . 2_666 ?
N11 K1 K1 116.92(3) . 2_666 ?
N5 K1 K1 36.32(2) 2_666 2_666 ?
N4 K1 K1 123.90(3) 2_666 2_666 ?
C35 K1 K1 121.83(3) . 2_666 ?
C16 K1 K1 102.88(3) 2_666 2_666 ?
C17 K1 K1 55.61(2) 2_666 2_666 ?
N12 K1 K1 85.00(2) . 2_666 ?
C36 K1 K1 100.32(3) . 2_666 ?
K2 K1 K1 83.387(10) 2_766 2_666 ?
N11 K2 O1 79.88(3) . 2_766 ?
N11 K2 N11 104.52(3) . 2_766 ?
O1 K2 N11 118.83(3) 2_766 2_766 ?
N11 K2 N5 140.66(4) . 2_766 ?
O1 K2 N5 67.01(3) 2_766 2_766 ?
N11 K2 N5 75.60(3) 2_766 2_766 ?
N11 K2 N6 127.54(3) . 2_766 ?
O1 K2 N6 142.91(3) 2_766 2_766 ?
N11 K2 N6 81.52(3) 2_766 2_766 ?
N5 K2 N6 91.70(3) 2_766 2_766 ?
N11 K2 C17 158.84(4) . 2_766 ?
O1 K2 C17 79.05(3) 2_766 2_766 ?
N11 K2 C17 84.08(3) 2_766 2_766 ?
N5 K2 C17 22.33(3) 2_766 2_766 ?
N6 K2 C17 72.33(3) 2_766 2_766 ?
N11 K2 O2 72.98(3) . . ?
O1 K2 O2 152.84(3) 2_766 . ?
N11 K2 O2 68.61(3) 2_766 . ?
N5 K2 O2 137.11(3) 2_766 . ?
N6 K2 O2 60.86(3) 2_766 . ?
C17 K2 O2 128.03(3) 2_766 . ?
N11 K2 C18 145.89(4) . 2_766 ?
O1 K2 C18 122.43(3) 2_766 2_766 ?
N11 K2 C18 87.49(3) 2_766 2_766 ?
N5 K2 C18 72.96(3) 2_766 2_766 ?
N6 K2 C18 21.67(3) 2_766 2_766 ?
C17 K2 C18 51.98(4) 2_766 2_766 ?
O2 K2 C18 82.46(3) . 2_766 ?
N11 K2 O3 82.43(3) . . ?
O1 K2 O3 112.98(3) 2_766 . ?
N11 K2 O3 128.16(3) 2_766 . ?
N5 K2 O3 129.22(3) 2_766 . ?
N6 K2 O3 56.90(3) 2_766 . ?
C17 K2 O3 107.72(3) 2_766 . ?
O2 K2 O3 64.72(3) . . ?
C18 K2 O3 65.58(3) 2_766 . ?
N11 K2 O2 69.70(3) . 2_766 ?
O1 K2 O2 55.01(3) 2_766 2_766 ?
N11 K2 O2 69.40(3) 2_766 2_766 ?
N5 K2 O2 74.00(3) 2_766 2_766 ?
N6 K2 O2 149.87(3) 2_766 2_766 ?
C17 K2 O2 96.31(3) 2_766 2_766 ?
O2 K2 O2 112.62(3) . 2_766 ?
C18 K2 O2 143.42(3) 2_766 2_766 ?
O3 K2 O2 150.86(3) . 2_766 ?
N11 K2 K2 54.75(3) . 2_766 ?
O1 K2 K2 105.56(3) 2_766 2_766 ?
N11 K2 K2 49.78(2) 2_766 2_766 ?
N5 K2 K2 113.59(3) 2_766 2_766 ?
N6 K2 K2 110.87(3) 2_766 2_766 ?
C17 K2 K2 130.43(3) 2_766 2_766 ?
O2 K2 K2 57.41(2) . 2_766 ?
C18 K2 K2 128.03(3) 2_766 2_766 ?
O3 K2 K2 114.66(3) . 2_766 ?
O2 K2 K2 55.21(2) 2_766 2_766 ?
N11 K2 C1 113.95(3) . 2_766 ?
O1 K2 C1 66.38(3) 2_766 2_766 ?
N11 K2 C1 141.30(3) 2_766 2_766 ?
N5 K2 C1 72.22(3) 2_766 2_766 ?
N6 K2 C1 78.56(3) 2_766 2_766 ?
C17 K2 C1 58.37(3) 2_766 2_766 ?
O2 K2 C1 126.06(3) . 2_766 ?
C18 K2 C1 63.00(3) 2_766 2_766 ?
O3 K2 C1 63.66(3) . 2_766 ?
O2 K2 C1 119.88(3) 2_766 2_766 ?
K2 K2 C1 168.11(3) 2_766 2_766 ?
N11 K2 H37 87.3(5) . . ?
O1 K2 H37 166.9(5) 2_766 . ?
N11 K2 H37 67.2(4) 2_766 . ?
N5 K2 H37 125.9(5) 2_766 . ?
N6 K2 H37 46.3(5) 2_766 . ?
C17 K2 H37 113.8(5) 2_766 . ?
O2 K2 H37 14.8(5) . . ?
C18 K2 H37 67.8(5) 2_766 . ?
O3 K2 H37 61.9(4) . . ?
O2 K2 H37 122.9(5) 2_766 . ?
K2 K2 H37 68.6(5) 2_766 . ?
C1 K2 H37 117.2(5) 2_766 . ?
N11 K2 H38 93.9(4) . . ?
O1 K2 H38 124.6(4) 2_766 . ?
N11 K2 H38 116.0(4) 2_766 . ?
N5 K2 H38 121.9(4) 2_766 . ?
N6 K2 H38 42.1(4) 2_766 . ?
C17 K2 H38 99.6(4) 2_766 . ?
O2 K2 H38 59.5(4) . . ?
C18 K2 H38 52.6(4) 2_766 . ?
O3 K2 H38 14.8(4) . . ?
O2 K2 H38 163.6(4) 2_766 . ?
K2 K2 H38 115.1(4) 2_766 . ?
C1 K2 H38 66.6(4) 2_766 . ?
H37 K2 H38 53.0(6) . . ?
C1 N1 C5 117.95(11) . . ?
C1 N1 Fe1 127.43(9) . . ?
C5 N1 Fe1 114.53(9) . . ?
C10 N2 C6 121.70(12) . . ?
C10 N2 Fe1 118.93(9) . . ?
C6 N2 Fe1 119.25(9) . . ?
C15 N3 C11 118.33(11) . . ?
C15 N3 Fe1 127.27(9) . . ?
C11 N3 Fe1 114.39(9) . . ?
C16 N4 K1 92.63(9) . 2_666 ?
C17 N5 K1 145.55(10) . . ?
C17 N5 K1 92.60(9) . 2_666 ?
K1 N5 K1 104.44(4) . 2_666 ?
C17 N5 K2 83.27(9) . 2_766 ?
K1 N5 K2 92.72(4) . 2_766 ?
K1 N5 K2 154.29(5) 2_666 2_766 ?
C18 N6 K2 84.02(9) . 2_766 ?
C19 N7 C23 117.82(11) . . ?
C19 N7 Fe2 127.89(9) . . ?
C23 N7 Fe2 114.27(9) . . ?
C24 N8 C28 121.16(11) . . ?
C24 N8 Fe2 119.25(9) . . ?
C28 N8 Fe2 119.58(9) . . ?
C33 N9 C29 117.64(11) . . ?
C33 N9 Fe2 127.70(9) . . ?
C29 N9 Fe2 114.46(9) . . ?
C35 N11 K2 127.34(10) . . ?
C35 N11 K1 91.12(9) . . ?
K2 N11 K1 105.53(4) . . ?
C35 N11 K2 155.64(10) . 2_766 ?
K2 N11 K2 75.47(3) . 2_766 ?
K1 N11 K2 89.98(3) . 2_766 ?
C36 N12 K1 84.57(9) . . ?
K2 O1 H34 131.0(16) 2_766 . ?
K2 O1 H35 117.2(14) 2_766 . ?
H34 O1 H35 104(2) . . ?
K1 O2 K2 97.62(3) . . ?
K1 O2 K2 85.82(3) . 2_766 ?
K2 O2 K2 67.38(3) . 2_766 ?
K1 O2 H36 110.1(16) . . ?
K2 O2 H36 120.9(16) . . ?
K2 O2 H36 64.0(16) 2_766 . ?
K1 O2 H37 140.5(16) . . ?
K2 O2 H37 69.7(16) . . ?
K2 O2 H37 119.6(16) 2_766 . ?
H36 O2 H37 108(2) . . ?
K2 O3 H38 71.2(15) . . ?
K2 O3 H39 131.1(16) . . ?
H38 O3 H39 104(2) . . ?
H40 O4 H41 102(2) . . ?

loop_
_geom_bond_atom_site_label_1
_geom_bond_atom_site_label_2
_geom_bond_distance
_geom_bond_site_symmetry_2
_geom_bond_publ_flag
C1 N1 1.3419(17) . ?
C1 C2 1.3870(19) . ?
C1 K2 3.4853(14) 2_766 ?
C1 H1 0.9500 . ?
C2 C3 1.381(2) . ?
C2 H2 0.9500 . ?
C3 C4 1.388(2) . ?
C3 H3A 0.9500 . ?
C4 C5 1.3881(18) . ?
C4 H4 0.9500 . ?
C5 N1 1.3658(17) . ?
C5 C6 1.4692(18) . ?
C6 N2 1.3479(17) . ?
C6 C7 1.3888(19) . ?
C7 C8 1.392(2) . ?
C7 H7 0.9500 . ?
C8 C9 1.390(2) . ?
C8 H8 0.9500 . ?
C9 C10 1.3887(19) . ?
C9 H9 0.9500 . ?
C10 N2 1.3459(16) . ?
C10 C11 1.4684(19) . ?
C11 N3 1.3625(17) . ?
C11 C12 1.3913(18) . ?
C12 C13 1.381(2) . ?
C12 H12 0.9500 . ?
C13 C14 1.391(2) . ?
C13 H13 0.9500 . ?
C14 C15 1.3823(18) . ?
C14 H14 0.9500 . ?
C15 N3 1.3478(17) . ?
C15 H15 0.9500 . ?
C16 N4 1.1554(18) . ?
C16 Fe1 1.9390(13) . ?
C16 K1 3.1859(13) 2_666 ?
C17 N5 1.1578(18) . ?
C17 Fe1 1.9090(13) . ?
C17 K2 3.0256(13) 2_766 ?
C17 K1 3.1850(13) 2_666 ?
C18 N6 1.1591(18) . ?
C18 Fe1 1.9511(13) . ?
C18 K2 3.1226(13) 2_766 ?
C19 N7 1.3453(17) . ?
C19 C20 1.3862(19) . ?
C19 H19 0.9500 . ?
C20 C21 1.388(2) . ?
C20 H20 0.9500 . ?
C21 C22 1.387(2) . ?
C21 H21 0.9500 . ?
C22 C23 1.3921(19) . ?
C22 H22 0.9500 . ?
C23 N7 1.3655(17) . ?
C23 C24 1.4678(18) . ?
C24 N8 1.3478(16) . ?
C24 C25 1.3892(18) . ?
C25 C26 1.389(2) . ?
C25 H25 0.9500 . ?
C26 C27 1.3928(19) . ?
C26 H26 0.9500 . ?
C27 C28 1.3887(18) . ?
C27 H27 0.9500 . ?
C28 N8 1.3480(17) . ?
C28 C29 1.4673(18) . ?
C29 N9 1.3657(17) . ?
C29 C30 1.3884(18) . ?
C30 C31 1.3868(19) . ?
C30 H30 0.9500 . ?
C31 C32 1.388(2) . ?
C31 H31 0.9500 . ?
C32 C33 1.3856(19) . ?
C32 H32 0.9500 . ?
C33 N9 1.3465(17) . ?
C33 H33 0.9500 . ?
C34 N10 1.1581(18) . ?
C34 Fe2 1.9329(13) . ?
C35 N11 1.1593(18) . ?
C35 Fe2 1.9175(13) . ?
C35 K1 3.1329(13) . ?
C36 N12 1.1571(18) . ?
C36 Fe2 1.9547(14) . ?
C36 K1 3.3602(13) . ?
Fe1 N2 1.8832(11) . ?
Fe1 N3 1.9658(11) . ?
Fe1 N1 1.9694(11) . ?
Fe1 K2 3.9974(4) 2_766 ?
Fe2 N8 1.8892(11) . ?
Fe2 N7 1.9813(11) . ?
Fe2 N9 1.9876(11) . ?
K1 N5 2.7297(12) . ?
K1 O2 2.8633(12) . ?
K1 N11 2.8879(12) . ?
K1 N5 2.9151(12) 2_666 ?
K1 N4 2.9163(12) 2_666 ?
K1 N12 3.2661(13) . ?
K1 K2 4.1013(5) 2_766 ?
K1 K1 4.4629(6) 2_666 ?
K2 N11 2.7241(12) . ?
K2 O1 2.8942(11) 2_766 ?
K2 N11 2.9132(12) 2_766 ?
K2 N5 2.9343(12) 2_766 ?
K2 N6 3.0226(12) 2_766 ?
K2 O2 3.0728(12) . ?
K2 O3 3.1259(13) . ?
K2 O2 3.1523(12) 2_766 ?
K2 K2 3.4535(6) 2_766 ?
K2 H37 2.89(2) . ?
K2 H38 2.97(2) . ?
O1 H34 0.79(2) . ?
O1 H35 0.81(2) . ?
O2 H36 0.82(2) . ?
O2 H37 0.79(2) . ?
O3 H38 0.80(2) . ?
O3 H39 0.82(3) . ?
O4 H40 0.76(2) . ?
O4 H41 0.81(2) . ?
